data_4327502
loop_
_publ_author_name
'Jaehong Han'
'Dimitri Coucouvanis'

_publ_section_title
;
 Synthesis and Structure of Singly Bridged and Doubly Bridged [MoFe3S4]
 Double Cubanes with Bidentate Phosphine Ligands
;
_journal_name_full 'Inorganic Chemistry'
_journal_page_first 2738
_journal_page_last 2746
_journal_paper_doi 10.1021/ic010913+
_journal_volume 41
_journal_year 2002
_chemical_formula_moiety {(Cl4-cat)MoFe3S4(depe)2Cl}2(u-depe)
_chemical_formula_sum 'C62 H120 Cl10 Fe6 Mo2 O4 P10 S8'
_chemical_formula_weight 2377.24
_chemical_name_common 'MoFe3 singly bridged double cubane with depe'
_chemical_name_systematic
;
  ?
;
_space_group_IT_number 61
_symmetry_cell_setting orthorhombic
_symmetry_space_group_name_Hall '-P 2ac 2ab'
_symmetry_space_group_name_H-M 'P b c a'
_atom_sites_solution_hydrogens geom
_atom_sites_solution_primary direct
_atom_sites_solution_secondary difmap
_audit_creation_method SHELXL-97
_cell_angle_alpha 90.00
_cell_angle_beta 90.00
_cell_angle_gamma 90.00
_cell_formula_units_Z 4
_cell_length_a 23.420(5)
_cell_length_b 17.376(4)
_cell_length_c 23.773(5)
_cell_measurement_temperature 293(2)
_cell_volume 9674(4)
_computing_cell_refinement 'Bruker XSCANS'
_computing_data_collection 'Bruker XSCANS'
_computing_data_reduction 'Bruker SHELXTL'
_computing_molecular_graphics 'Bruker SHELXTL'
_computing_publication_material 'Bruker SHELXTL'
_computing_structure_refinement 'SHELXL-97 (Sheldrick, 1997)'
_computing_structure_solution 'SHELXS-97 (Sheldrick, 1990)'
_diffrn_ambient_temperature 293(2)
_diffrn_measured_fraction_theta_full 0.998
_diffrn_measured_fraction_theta_max 0.998
_diffrn_measurement_device_type 'Bruker P4'
_diffrn_measurement_method '\w scans'
_diffrn_radiation_monochromator graphite
_diffrn_radiation_source 'fine-focus sealed tube'
_diffrn_radiation_type MoK\a
_diffrn_radiation_wavelength 0.71073
_diffrn_reflns_av_R_equivalents 0.6328
_diffrn_reflns_av_sigmaI/netI 0.1394
_diffrn_reflns_limit_h_max 25
_diffrn_reflns_limit_h_min 0
_diffrn_reflns_limit_k_max 18
_diffrn_reflns_limit_k_min 0
_diffrn_reflns_limit_l_max 0
_diffrn_reflns_limit_l_min -25
_diffrn_reflns_number 6355
_diffrn_reflns_theta_full 22.55
_diffrn_reflns_theta_max 22.55
_diffrn_reflns_theta_min 1.92
_exptl_absorpt_coefficient_mu 1.778
_exptl_absorpt_correction_type none
_exptl_crystal_colour Black
_exptl_crystal_density_diffrn 1.632
_exptl_crystal_description rhombic
_exptl_crystal_F_000 4848
_exptl_crystal_size_max 0.30
_exptl_crystal_size_mid 0.30
_exptl_crystal_size_min 0.20
_refine_diff_density_max 0.617
_refine_diff_density_min -0.459
_refine_diff_density_rms 0.100
_refine_ls_extinction_method none
_refine_ls_goodness_of_fit_ref 0.945
_refine_ls_hydrogen_treatment mixed
_refine_ls_matrix_type full
_refine_ls_number_parameters 420
_refine_ls_number_reflns 6354
_refine_ls_number_restraints 0
_refine_ls_restrained_S_all 0.945
_refine_ls_R_factor_all 0.1838
_refine_ls_R_factor_gt 0.0810
_refine_ls_shift/su_max 0.009
_refine_ls_shift/su_mean 0.001
_refine_ls_structure_factor_coef Fsqd
_refine_ls_weighting_details 'calc w=1/[\s^2^(Fo^2^)+(0.1000P)^2^+0.0000P] where P=(Fo^2^+2Fc^2^)/3'
_refine_ls_weighting_scheme calc
_refine_ls_wR_factor_gt 0.1664
_refine_ls_wR_factor_ref 0.2092
_reflns_number_gt 2490
_reflns_number_total 6354
_reflns_threshold_expression >2sigma(I)
_cod_data_source_file ic0109132B_1.cif
_cod_data_source_block compound3
_cod_original_cell_volume 9674(3)
_cod_database_code 4327502

loop_
_symmetry_equiv_pos_as_xyz
'x, y, z'
'-x+1/2, -y, z+1/2'
'-x, y+1/2, -z+1/2'
'x+1/2, -y+1/2, -z'
'-x, -y, -z'
'x-1/2, y, -z-1/2'
'x, -y-1/2, z-1/2'
'-x-1/2, y-1/2, z'

loop_
_atom_site_label
_atom_site_type_symbol
_atom_site_fract_x
_atom_site_fract_y
_atom_site_fract_z
_atom_site_U_iso_or_equiv
_atom_site_adp_type
_atom_site_occupancy
_atom_site_symmetry_multiplicity
_atom_site_calc_flag
_atom_site_refinement_flags
Mo1 Mo 0.02008(5) 0.18950(7) 0.37986(5) 0.0641(4) Uani 1 1 d .
Fe1 Fe 0.12439(8) 0.26373(11) 0.38493(10) 0.0794(7) Uani 1 1 d .
Fe2 Fe 0.08179(10) 0.15860(14) 0.28325(10) 0.0990(8) Uani 1 1 d .
Fe3 Fe 0.11854(9) 0.11305(11) 0.38228(10) 0.0799(7) Uani 1 1 d .
S1 S 0.03978(17) 0.0736(2) 0.33562(18) 0.0904(14) Uani 1 1 d .
S2 S 0.05980(17) 0.2763(2) 0.3156(2) 0.0951(14) Uani 1 1 d .
S3 S 0.08813(15) 0.1919(2) 0.45076(16) 0.0711(10) Uani 1 1 d .
S4 S 0.16504(18) 0.1874(2) 0.32200(19) 0.0994(14) Uani 1 1 d .
P1 P -0.03586(17) 0.0971(2) 0.44571(18) 0.0778(12) Uani 1 1 d .
P2 P 0.2074(2) 0.2761(3) 0.4333(3) 0.128(2) Uani 1 1 d .
P3 P 0.1226(2) 0.3925(3) 0.3915(2) 0.1131(18) Uani 1 1 d .
P4 P 0.0393(3) 0.1916(5) 0.2029(2) 0.179(3) Uani 1 1 d .
P5 P 0.1241(3) 0.0693(5) 0.2297(3) 0.177(3) Uani 1 1 d .
Cl1 Cl 0.16689(19) 0.0145(3) 0.4179(2) 0.138(2) Uani 1 1 d .
Cl2 Cl -0.1688(2) 0.2145(4) 0.2779(3) 0.186(3) Uani 1 1 d .
Cl3 Cl -0.0902(2) 0.3912(3) 0.4901(3) 0.162(3) Uani 1 1 d .
Cl4 Cl -0.2088(2) 0.4292(3) 0.4366(4) 0.215(4) Uani 1 1 d .
Cl5 Cl -0.2479(2) 0.3410(4) 0.3305(4) 0.233(4) Uani 1 1 d .
O1 O -0.0605(4) 0.1954(6) 0.3395(4) 0.082(3) Uani 1 1 d .
O2 O -0.0247(4) 0.2754(5) 0.4256(4) 0.076(3) Uani 1 1 d .
C1 C -0.1106(8) 0.3464(9) 0.4313(9) 0.104(7) Uani 1 1 d .
C2 C -0.0940(7) 0.2518(11) 0.3590(8) 0.079(5) Uani 1 1 d .
C3 C -0.0754(7) 0.2914(7) 0.4043(8) 0.073(4) Uani 1 1 d .
C4 C -0.1466(8) 0.2661(12) 0.3355(10) 0.125(8) Uani 1 1 d .
C5 C -0.1643(12) 0.3626(12) 0.4083(13) 0.137(9) Uani 1 1 d .
C6 C -0.1818(11) 0.3248(17) 0.3609(13) 0.141(11) Uani 1 1 d .
C7 C 0.0119(5) 0.0266(7) 0.4822(6) 0.082(4) Uani 1 1 d .
H7B H 0.0327 -0.0014 0.4534 0.098 Uiso 1 1 calc R
H7C H 0.0398 0.0558 0.5035 0.098 Uiso 1 1 calc R
C8 C -0.0427(10) 0.1800(11) 0.5445(8) 0.158(9) Uani 1 1 d .
H8A H -0.0682 0.2002 0.5725 0.190 Uiso 1 1 calc R
H8B H -0.0217 0.2214 0.5276 0.190 Uiso 1 1 calc R
H8C H -0.0165 0.1446 0.5618 0.190 Uiso 1 1 calc R
C9 C -0.0750(8) 0.1405(11) 0.5020(7) 0.121(7) Uani 1 1 d .
H9A H -0.1018 0.1769 0.4858 0.145 Uiso 1 1 calc R
H9B H -0.0973 0.1007 0.5203 0.145 Uiso 1 1 calc R
C10 C -0.0889(10) 0.0355(15) 0.4026(13) 0.234(16) Uani 1 1 d .
H10A H -0.0889 0.0572 0.3650 0.281 Uiso 1 1 calc R
H10B H -0.0716 -0.0150 0.3995 0.281 Uiso 1 1 calc R
C11 C -0.1299(15) 0.026(2) 0.4121(17) 0.34(2) Uiso 1 1 d .
H11A H -0.1464 -0.0078 0.3847 0.412 Uiso 1 1 calc R
H11B H -0.1502 0.0742 0.4120 0.412 Uiso 1 1 calc R
H11C H -0.1325 0.0031 0.4487 0.412 Uiso 1 1 calc R
C12 C 0.2335(13) 0.3702(19) 0.4298(17) 0.31(2) Uani 1 1 d .
H12A H 0.2583 0.3795 0.4618 0.372 Uiso 1 1 calc R
H12B H 0.2560 0.3761 0.3959 0.372 Uiso 1 1 calc R
C13 C 0.1845(9) 0.4306(14) 0.4298(15) 0.219(16) Uani 1 1 d .
H13A H 0.1975 0.4777 0.4121 0.263 Uiso 1 1 calc R
H13B H 0.1736 0.4425 0.4683 0.263 Uiso 1 1 calc R
C14 C 0.2680(17) 0.196(2) 0.4311(17) 0.33(2) Uiso 1 1 d .
H14A H 0.2919 0.1945 0.4645 0.397 Uiso 1 1 calc R
H14B H 0.2542 0.1448 0.4216 0.397 Uiso 1 1 calc R
C15 C 0.2926(15) 0.237(2) 0.3849(15) 0.34(2) Uiso 1 1 d .
H15A H 0.3266 0.2107 0.3727 0.410 Uiso 1 1 calc R
H15B H 0.3021 0.2880 0.3965 0.410 Uiso 1 1 calc R
H15C H 0.2657 0.2388 0.3545 0.410 Uiso 1 1 calc R
C16 C 0.2004(13) 0.255(2) 0.5106(12) 0.31(2) Uani 1 1 d .
H16A H 0.1622 0.2685 0.5231 0.374 Uiso 1 1 calc R
H16B H 0.2064 0.2010 0.5173 0.374 Uiso 1 1 calc R
C17 C 0.2437(16) 0.3018(19) 0.5434(12) 0.32(2) Uani 1 1 d .
H17A H 0.2399 0.2908 0.5828 0.382 Uiso 1 1 calc R
H17B H 0.2373 0.3557 0.5370 0.382 Uiso 1 1 calc R
H17C H 0.2815 0.2884 0.5312 0.382 Uiso 1 1 calc R
C18 C 0.0626(8) 0.4323(9) 0.4346(10) 0.134(8) Uani 1 1 d .
H18A H 0.0663 0.4879 0.4362 0.160 Uiso 1 1 calc R
H18B H 0.0268 0.4206 0.4159 0.160 Uiso 1 1 calc R
C19 C 0.0604(9) 0.4017(10) 0.4929(9) 0.146(8) Uani 1 1 d .
H19A H 0.0289 0.4247 0.5127 0.175 Uiso 1 1 calc R
H19B H 0.0954 0.4138 0.5120 0.175 Uiso 1 1 calc R
H19C H 0.0554 0.3469 0.4918 0.175 Uiso 1 1 calc R
C20 C 0.1201(11) 0.4483(11) 0.3253(13) 0.226(14) Uani 1 1 d .
H20A H 0.0863 0.4343 0.3041 0.272 Uiso 1 1 calc R
H20B H 0.1180 0.5028 0.3338 0.272 Uiso 1 1 calc R
C21 C 0.1718(14) 0.433(2) 0.2912(14) 0.31(2) Uiso 1 1 d .
H21A H 0.1703 0.4621 0.2571 0.368 Uiso 1 1 calc R
H21B H 0.1734 0.3788 0.2821 0.368 Uiso 1 1 calc R
H21C H 0.2052 0.4466 0.3122 0.368 Uiso 1 1 calc R
C22 C 0.0647(18) 0.139(3) 0.1458(13) 0.34(3) Uani 1 1 d .
H22A H 0.0340 0.1329 0.1187 0.413 Uiso 1 1 calc R
H22B H 0.0949 0.1682 0.1276 0.413 Uiso 1 1 calc R
C23 C 0.0870(18) 0.062(2) 0.1612(16) 0.29(2) Uani 1 1 d .
H23A H 0.1133 0.0442 0.1325 0.348 Uiso 1 1 calc R
H23B H 0.0557 0.0256 0.1638 0.348 Uiso 1 1 calc R
C24 C 0.0436(13) 0.295(2) 0.1761(11) 0.32(2) Uani 1 1 d .
H24A H 0.0219 0.3006 0.1415 0.379 Uiso 1 1 calc R
H24B H 0.0281 0.3304 0.2038 0.379 Uiso 1 1 calc R
C25 C 0.1050(16) 0.3122(19) 0.1658(15) 0.31(2) Uiso 1 1 d .
H25A H 0.1091 0.3647 0.1538 0.371 Uiso 1 1 calc R
H25B H 0.1194 0.2785 0.1371 0.371 Uiso 1 1 calc R
H25C H 0.1262 0.3045 0.1999 0.371 Uiso 1 1 calc R
C26 C -0.0372(13) 0.1866(17) 0.2052(13) 0.228(14) Uiso 1 1 d .
H26A H -0.0477 0.1977 0.2438 0.274 Uiso 1 1 calc R
H26B H -0.0508 0.2297 0.1830 0.274 Uiso 1 1 calc R
C27 C -0.0634(13) 0.137(2) 0.1926(19) 0.43(4) Uani 1 1 d .
H27A H -0.1030 0.1494 0.1976 0.511 Uiso 1 1 calc R
H27B H -0.0537 0.0935 0.2153 0.511 Uiso 1 1 calc R
H27C H -0.0564 0.1255 0.1537 0.511 Uiso 1 1 calc R
C28 C 0.1405(16) -0.026(2) 0.2563(17) 0.32(2) Uiso 1 1 d .
H28A H 0.1713 -0.0490 0.2348 0.382 Uiso 1 1 calc R
H28B H 0.1519 -0.0235 0.2955 0.382 Uiso 1 1 calc R
C29 C 0.0874(15) -0.0721(14) 0.2501(15) 0.36(3) Uani 1 1 d .
H29A H 0.0943 -0.1238 0.2627 0.431 Uiso 1 1 calc R
H29B H 0.0761 -0.0728 0.2113 0.431 Uiso 1 1 calc R
H29C H 0.0576 -0.0495 0.2724 0.431 Uiso 1 1 calc R
C30 C 0.2169(18) 0.081(2) 0.1755(17) 0.39(3) Uiso 1 1 d .
H30A H 0.2565 0.0946 0.1737 0.465 Uiso 1 1 calc R
H30B H 0.1960 0.1101 0.1480 0.465 Uiso 1 1 calc R
H30C H 0.2127 0.0270 0.1677 0.465 Uiso 1 1 calc R
C31 C 0.2007(17) 0.093(3) 0.2163(18) 0.52(5) Uani 1 1 d .
H31A H 0.2061 0.1476 0.2235 0.628 Uiso 1 1 calc R
H31B H 0.2237 0.0653 0.2434 0.628 Uiso 1 1 calc R

loop_
_atom_site_aniso_label
_atom_site_aniso_U_11
_atom_site_aniso_U_22
_atom_site_aniso_U_33
_atom_site_aniso_U_23
_atom_site_aniso_U_13
_atom_site_aniso_U_12
Mo1 0.0596(7) 0.0565(7) 0.0761(8) 0.0046(8) -0.0046(7) -0.0022(7)
Fe1 0.0662(13) 0.0646(14) 0.1074(18) 0.0099(14) 0.0058(14) -0.0078(11)
Fe2 0.1026(18) 0.1125(19) 0.0819(16) 0.0020(15) 0.0149(15) -0.0121(16)
Fe3 0.0670(14) 0.0634(13) 0.1093(18) 0.0089(14) 0.0141(14) 0.0061(11)
S1 0.088(3) 0.076(3) 0.107(3) -0.020(3) 0.008(3) -0.006(2)
S2 0.086(3) 0.083(3) 0.116(4) 0.037(3) 0.003(3) -0.003(3)
S3 0.057(2) 0.070(2) 0.086(3) 0.009(2) -0.010(2) -0.006(2)
S4 0.088(3) 0.094(3) 0.116(4) 0.004(3) 0.028(3) -0.008(3)
P1 0.076(3) 0.063(2) 0.095(3) 0.015(2) -0.001(2) -0.004(2)
P2 0.067(3) 0.120(4) 0.196(6) -0.023(4) -0.015(4) -0.017(3)
P3 0.141(5) 0.075(3) 0.123(4) 0.009(3) 0.025(4) -0.021(3)
P4 0.163(6) 0.298(10) 0.074(4) 0.018(6) -0.007(4) -0.013(6)
P5 0.183(7) 0.219(8) 0.130(6) -0.049(6) 0.067(5) -0.006(6)
Cl1 0.096(3) 0.097(3) 0.219(6) 0.055(4) 0.044(4) 0.041(3)
Cl2 0.116(4) 0.266(8) 0.174(6) 0.077(6) -0.070(4) -0.047(5)
Cl3 0.127(4) 0.097(4) 0.261(7) -0.061(5) 0.041(5) 0.009(3)
Cl4 0.128(5) 0.132(5) 0.384(11) 0.060(6) 0.061(6) 0.069(4)
Cl5 0.083(4) 0.235(7) 0.380(11) 0.156(8) -0.043(6) 0.014(4)
O1 0.071(7) 0.100(8) 0.074(7) 0.013(7) -0.014(5) -0.010(7)
O2 0.062(6) 0.066(6) 0.099(8) 0.004(5) -0.001(6) 0.019(5)
C1 0.059(11) 0.062(11) 0.19(2) 0.033(13) 0.042(13) 0.019(10)
C2 0.068(11) 0.084(12) 0.084(13) 0.040(11) -0.012(10) 0.009(11)
C3 0.070(11) 0.037(9) 0.111(14) 0.012(9) 0.000(11) -0.006(9)
C4 0.076(13) 0.111(16) 0.19(2) 0.069(16) -0.060(15) -0.033(12)
C5 0.11(2) 0.096(18) 0.20(3) 0.062(18) 0.07(2) 0.035(15)
C6 0.099(17) 0.14(2) 0.19(3) 0.09(2) -0.020(19) 0.026(17)
C7 0.065(10) 0.079(11) 0.102(12) 0.021(9) 0.025(9) -0.010(8)
C8 0.23(3) 0.149(19) 0.096(15) -0.048(14) -0.042(16) 0.001(17)
C9 0.118(15) 0.145(17) 0.100(14) 0.065(14) 0.037(13) 0.017(14)
C10 0.13(2) 0.23(3) 0.34(4) 0.07(3) 0.04(2) -0.13(2)
C12 0.21(3) 0.28(4) 0.45(5) 0.04(4) -0.11(4) -0.17(3)
C13 0.104(18) 0.14(2) 0.41(4) -0.13(3) 0.01(2) -0.060(17)
C16 0.25(3) 0.48(5) 0.20(3) 0.00(3) -0.16(3) -0.20(4)
C17 0.36(5) 0.40(5) 0.19(3) 0.00(3) -0.06(4) 0.09(4)
C18 0.112(15) 0.062(11) 0.23(2) 0.005(15) 0.000(17) -0.010(11)
C19 0.148(19) 0.093(14) 0.20(2) 0.002(16) 0.037(18) -0.009(14)
C20 0.24(3) 0.071(14) 0.37(4) 0.06(2) -0.02(3) -0.026(17)
C22 0.35(5) 0.59(9) 0.09(2) -0.09(4) 0.02(2) 0.18(6)
C23 0.31(5) 0.35(6) 0.22(4) -0.14(4) -0.01(3) 0.07(4)
C24 0.22(3) 0.55(7) 0.18(3) 0.22(4) 0.00(2) 0.12(4)
C27 0.26(4) 0.32(5) 0.70(9) -0.34(6) 0.12(5) -0.13(4)
C29 0.44(5) 0.16(3) 0.47(5) -0.18(3) 0.29(5) -0.08(3)
C31 0.39(6) 0.71(10) 0.48(7) -0.45(7) 0.33(6) -0.18(6)

loop_
_atom_type_symbol
_atom_type_description
_atom_type_scat_dispersion_real
_atom_type_scat_dispersion_imag
_atom_type_scat_source
C C 0.0033 0.0016 'International Tables Vol C Tables 4.2.6.8 and 6.1.1.4'
H H 0.0000 0.0000 'International Tables Vol C Tables 4.2.6.8 and 6.1.1.4'
O O 0.0106 0.0060 'International Tables Vol C Tables 4.2.6.8 and 6.1.1.4'
P P 0.1023 0.0942 'International Tables Vol C Tables 4.2.6.8 and 6.1.1.4'
S S 0.1246 0.1234 'International Tables Vol C Tables 4.2.6.8 and 6.1.1.4'
Cl Cl 0.1484 0.1585 'International Tables Vol C Tables 4.2.6.8 and 6.1.1.4'
Fe Fe 0.3463 0.8444 'International Tables Vol C Tables 4.2.6.8 and 6.1.1.4'
Mo Mo -1.6832 0.6857 'International Tables Vol C Tables 4.2.6.8 and 6.1.1.4'

loop_
_geom_angle_atom_site_label_1
_geom_angle_atom_site_label_2
_geom_angle_atom_site_label_3
_geom_angle
_geom_angle_site_symmetry_1
O1 Mo1 O2 76.0(4) .
O1 Mo1 S1 90.8(3) .
O2 Mo1 S1 160.3(3) .
O1 Mo1 S3 160.0(3) .
O2 Mo1 S3 87.4(3) .
S1 Mo1 S3 102.04(15) .
O1 Mo1 S2 91.5(3) .
O2 Mo1 S2 94.4(3) .
S1 Mo1 S2 100.64(17) .
S3 Mo1 S2 100.94(15) .
O1 Mo1 P1 81.6(3) .
O2 Mo1 P1 82.9(3) .
S1 Mo1 P1 80.62(15) .
S3 Mo1 P1 85.40(13) .
S2 Mo1 P1 173.05(14) .
O1 Mo1 Fe3 143.6(3) .
O2 Mo1 Fe3 140.1(3) .
S1 Mo1 Fe3 53.41(12) .
S3 Mo1 Fe3 53.00(11) .
S2 Mo1 Fe3 89.51(12) .
P1 Mo1 Fe3 96.64(11) .
O1 Mo1 Fe1 141.6(3) .
O2 Mo1 Fe1 94.9(3) .
S1 Mo1 Fe1 104.43(12) .
S3 Mo1 Fe1 49.69(10) .
S2 Mo1 Fe1 51.44(12) .
P1 Mo1 Fe1 135.06(11) .
Fe3 Mo1 Fe1 57.76(7) .
O1 Mo1 Fe2 95.6(3) .
O2 Mo1 Fe2 145.0(2) .
S1 Mo1 Fe2 49.52(12) .
S3 Mo1 Fe2 104.35(11) .
S2 Mo1 Fe2 51.34(13) .
P1 Mo1 Fe2 130.10(12) .
Fe3 Mo1 Fe2 57.89(8) .
Fe1 Mo1 Fe2 70.44(8) .
S3 Fe1 S4 108.09(17) .
S3 Fe1 P3 121.0(2) .
S4 Fe1 P3 130.7(2) .
S3 Fe1 S2 108.73(16) .
S4 Fe1 S2 81.49(19) .
P3 Fe1 S2 86.6(2) .
S3 Fe1 P2 91.4(2) .
S4 Fe1 P2 91.7(2) .
P3 Fe1 P2 83.5(2) .
S2 Fe1 P2 159.9(2) .
S3 Fe1 Fe3 54.82(12) .
S4 Fe1 Fe3 53.73(13) .
P3 Fe1 Fe3 175.15(17) .
S2 Fe1 Fe3 92.55(14) .
P2 Fe1 Fe3 98.70(17) .
S3 Fe1 Mo1 54.45(10) .
S4 Fe1 Mo1 94.08(14) .
P3 Fe1 Mo1 116.85(17) .
S2 Fe1 Mo1 54.50(11) .
P2 Fe1 Mo1 145.41(19) .
Fe3 Fe1 Mo1 59.14(7) .
S3 Fe1 Fe2 95.43(12) .
S4 Fe1 Fe2 43.91(13) .
P3 Fe1 Fe2 128.18(18) .
S2 Fe1 Fe2 44.74(13) .
P2 Fe1 Fe2 134.91(18) .
Fe3 Fe1 Fe2 52.68(8) .
Mo1 Fe1 Fe2 54.80(6) .
S1 Fe2 S4 108.35(19) .
S1 Fe2 P4 117.7(3) .
S4 Fe2 P4 133.7(3) .
S1 Fe2 P5 93.1(2) .
S4 Fe2 P5 90.2(3) .
P4 Fe2 P5 83.6(3) .
S1 Fe2 S2 108.69(18) .
S4 Fe2 S2 81.57(18) .
P4 Fe2 S2 87.5(3) .
P5 Fe2 S2 158.1(3) .
S1 Fe2 Fe3 55.19(13) .
S4 Fe2 Fe3 53.63(13) .
P4 Fe2 Fe3 172.4(2) .
P5 Fe2 Fe3 98.9(2) .
S2 Fe2 Fe3 92.46(15) .
S1 Fe2 Mo1 54.44(12) .
S4 Fe2 Mo1 94.05(14) .
P4 Fe2 Mo1 115.4(2) .
P5 Fe2 Mo1 146.9(2) .
S2 Fe2 Mo1 54.50(12) .
Fe3 Fe2 Mo1 59.06(7) .
S1 Fe2 Fe1 95.56(14) .
S4 Fe2 Fe1 43.92(12) .
P4 Fe2 Fe1 129.9(3) .
P5 Fe2 Fe1 133.6(2) .
S2 Fe2 Fe1 44.81(13) .
Fe3 Fe2 Fe1 52.50(7) .
Mo1 Fe2 Fe1 54.76(6) .
S4 Fe3 Cl1 116.46(19) .
S4 Fe3 S3 105.62(17) .
Cl1 Fe3 S3 110.9(2) .
S4 Fe3 S1 105.12(19) .
Cl1 Fe3 S1 111.66(19) .
S3 Fe3 S1 106.41(16) .
S4 Fe3 Fe1 53.68(13) .
Cl1 Fe3 Fe1 137.24(18) .
S3 Fe3 Fe1 52.38(11) .
S1 Fe3 Fe1 110.96(14) .
S4 Fe3 Fe2 53.57(14) .
Cl1 Fe3 Fe2 137.76(18) .
S3 Fe3 Fe2 111.23(13) .
S1 Fe3 Fe2 52.00(13) .
Fe1 Fe3 Fe2 74.82(9) .
S4 Fe3 Mo1 96.94(14) .
Cl1 Fe3 Mo1 146.60(15) .
S3 Fe3 Mo1 55.66(10) .
S1 Fe3 Mo1 55.50(11) .
Fe1 Fe3 Mo1 63.10(7) .
Fe2 Fe3 Mo1 63.05(7) .
Fe2 S1 Fe3 72.82(15) .
Fe2 S1 Mo1 76.04(14) .
Fe3 S1 Mo1 71.09(13) .
Fe2 S2 Fe1 90.45(16) .
Fe2 S2 Mo1 74.16(13) .
Fe1 S2 Mo1 74.07(14) .
Fe1 S3 Fe3 72.80(14) .
Fe1 S3 Mo1 75.86(13) .
Fe3 S3 Mo1 71.33(13) .
Fe2 S4 Fe1 92.17(18) .
Fe2 S4 Fe3 72.80(15) .
Fe1 S4 Fe3 72.59(15) .
C9 P1 C7 103.7(7) .
C9 P1 C10 107.4(11) .
C7 P1 C10 105.5(10) .
C9 P1 Mo1 116.7(6) .
C7 P1 Mo1 112.5(4) .
C10 P1 Mo1 110.3(8) .
C12 P2 C16 104.8(16) .
C12 P2 C14 113.9(17) .
C16 P2 C14 87.3(16) .
C12 P2 Fe1 111.4(11) .
C16 P2 Fe1 113.7(8) .
C14 P2 Fe1 122.2(11) .
C13 P3 C20 105.0(13) .
C13 P3 C18 100.9(10) .
C20 P3 C18 104.4(11) .
C13 P3 Fe1 112.3(8) .
C20 P3 Fe1 117.6(8) .
C18 P3 Fe1 114.9(6) .
C22 P4 C26 109.8(19) .
C22 P4 C24 102.4(19) .
C26 P4 C24 96.2(14) .
C22 P4 Fe2 112.5(14) .
C26 P4 Fe2 114.0(11) .
C24 P4 Fe2 120.3(10) .
C28 P5 C23 110.1(18) .
C28 P5 C31 93(2) .
C23 P5 C31 108(2) .
C28 P5 Fe2 122.0(13) .
C23 P5 Fe2 109.9(12) .
C31 P5 Fe2 111.6(12) .
C2 O1 Mo1 113.6(10) .
C3 O2 Mo1 113.3(10) .
C5 C1 C3 119(2) .
C5 C1 Cl3 119.3(18) .
C3 C1 Cl3 121.8(16) .
O1 C2 C3 117.4(14) .
O1 C2 C4 121(2) .
C3 C2 C4 121(2) .
O2 C3 C2 119.4(15) .
O2 C3 C1 119.4(18) .
C2 C3 C1 121.1(18) .
C2 C4 C6 118(2) .
C2 C4 Cl2 120(2) .
C6 C4 Cl2 121.9(17) .
C6 C5 C1 120(2) .
C6 C5 Cl4 118(3) .
C1 C5 Cl4 122(2) .
C5 C6 C4 121(2) .
C5 C6 Cl5 122(3) .
C4 C6 Cl5 117(2) .
C7 C7 P1 119.0(13) 5_556
C8 C9 P1 117.1(14) .
C11 C10 P1 126(4) .
C13 C12 P2 111.9(19) .
C12 C13 P3 109.8(17) .
C15 C14 P2 88(3) .
C17 C16 P2 110(2) .
C19 C18 P3 113.8(14) .
C21 C20 P3 110(2) .
C23 C22 P4 114(3) .
C22 C23 P5 109(3) .
C25 C24 P4 107(2) .
C27 C26 P4 126(3) .
C29 C28 P5 106(3) .
C30 C31 P5 117(4) .

loop_
_geom_bond_atom_site_label_1
_geom_bond_atom_site_label_2
_geom_bond_distance
_geom_bond_site_symmetry_2
Mo1 O1 2.120(9) .
Mo1 O2 2.124(9) .
Mo1 S1 2.319(4) .
Mo1 S3 2.320(4) .
Mo1 S2 2.341(4) .
Mo1 P1 2.597(4) .
Mo1 Fe3 2.662(2) .
Mo1 Fe1 2.765(2) .
Mo1 Fe2 2.766(3) .
Fe1 S3 2.174(4) .
Fe1 S4 2.214(5) .
Fe1 P3 2.244(5) .
Fe1 S2 2.248(5) .
Fe1 P2 2.268(6) .
Fe1 Fe3 2.622(3) .
Fe1 Fe2 3.190(3) .
Fe2 S1 2.168(5) .
Fe2 S4 2.214(5) .
Fe2 P4 2.229(7) .
Fe2 P5 2.237(7) .
Fe2 S2 2.245(5) .
Fe2 Fe3 2.629(3) .
Fe3 S4 2.216(5) .
Fe3 Cl1 2.221(5) .
Fe3 S3 2.244(4) .
Fe3 S1 2.259(5) .
P1 C9 1.790(17) .
P1 C7 1.871(14) .
P1 C10 1.93(2) .
P2 C12 1.75(3) .
P2 C16 1.88(3) .
P2 C14 1.99(4) .
P3 C13 1.84(2) .
P3 C20 1.85(2) .
P3 C18 1.871(19) .
P4 C22 1.74(3) .
P4 C26 1.80(3) .
P4 C24 1.91(3) .
P5 C28 1.82(4) .
P5 C23 1.85(4) .
P5 C31 1.87(4) .
Cl2 C4 1.72(2) .
Cl3 C1 1.67(2) .
Cl4 C5 1.70(2) .
Cl5 C6 1.73(2) .
O1 C2 1.338(17) .
O2 C3 1.320(16) .
C1 C5 1.40(3) .
C1 C3 1.42(2) .
C2 C3 1.349(19) .
C2 C4 1.37(2) .
C4 C6 1.45(3) .
C5 C6 1.37(3) .
C7 C7 1.37(2) 5_556
C8 C9 1.44(2) .
C10 C11 1.00(3) .
C12 C13 1.56(3) .
C14 C15 1.43(4) .
C16 C17 1.51(4) .
C18 C19 1.49(2) .
C20 C21 1.48(3) .
C22 C23 1.48(4) .
C24 C25 1.49(4) .
C26 C27 1.10(3) .
C28 C29 1.48(4) .
C30 C31 1.06(4) .
